data_7708918
loop_
_publ_author_name
'Chishiro, Akane'
'Konishi, Masafumi'
'Inaba, Ryoto'
'Yumura, Takashi'
'Imoto, Hiroaki'
'Naka, Kensuke'

_publ_section_title
;
 Tertiary arsine ligands for the Stille coupling reaction.
;
_journal_issue 1
_journal_name_full 'Dalton transactions (Cambridge, England : 2003)'
_journal_page_first 95
_journal_page_last 103
_journal_paper_doi 10.1039/d1dt02955j
_journal_volume 51
_journal_year 2021
_chemical_formula_moiety '2(C18 H15 As Cl Pd0.5)'
_chemical_formula_sum 'C36 H30 As2 Cl2 Pd'
_chemical_formula_weight 789.74
_space_group_crystal_system monoclinic
_space_group_IT_number 14
_space_group_name_Hall '-P 2ybc'
_space_group_name_H-M_alt 'P 1 21/c 1'
_atom_sites_solution_hydrogens geom
_atom_sites_solution_primary iterative
_audit_creation_date 2021-03-03
_audit_creation_method
;
Olex2 1.3-ac4
(compiled 2019.04.23 svn.r3594 for Rigaku Oxford Diffraction, GUI svn.r5739)
;
_audit_update_record
;
2021-06-01 deposited with the CCDC.	2021-11-09 downloaded from the CCDC.
;
_cell_angle_alpha 90
_cell_angle_beta 92.131(9)
_cell_angle_gamma 90
_cell_formula_units_Z 4
_cell_length_a 15.1460(14)
_cell_length_b 20.0852(19)
_cell_length_c 10.5283(10)
_cell_measurement_reflns_used 1450
_cell_measurement_temperature 293(2)
_cell_measurement_theta_max 26.1090
_cell_measurement_theta_min 2.4370
_cell_volume 3200.6(5)
_computing_cell_refinement 'CrysAlisPro 1.171.41.80a (Rigaku OD, 2020)'
_computing_data_collection 'CrysAlisPro 1.171.41.80a (Rigaku OD, 2020)'
_computing_data_reduction 'CrysAlisPro 1.171.41.80a (Rigaku OD, 2020)'
_computing_molecular_graphics 'Olex2 (Dolomanov et al., 2009)'
_computing_publication_material 'Olex2 (Dolomanov et al., 2009)'
_computing_structure_refinement 'ShelXL (Sheldrick, 2015)'
_computing_structure_solution 'olex2.solve (Bourhis et al., 2015)'
_diffrn_ambient_temperature 293(2)
_diffrn_detector_area_resol_mean 6.83
_diffrn_detector_type 'Rigaku Mercury area detector'
_diffrn_measured_fraction_theta_full 0.999
_diffrn_measured_fraction_theta_max 0.999
_diffrn_measurement_details
;
List of Runs (angles in degrees, time in seconds):

  # Type    Start    End  Width  t~exp~   \w     \q     \k     \f   Frames
#--------------------------------------------------------------------------
  1  \w    -73.00 111.00   0.50   12.00    --   30.00  54.00-180.00  368
  2  \w    -24.00  21.00   0.50   12.00    --   30.00  54.00 -30.00   90
;
_diffrn_measurement_device 'fixed-chi diffractometer'
_diffrn_measurement_device_type 'Rigaku XtaLAB mini'
_diffrn_measurement_method '\w scans'
_diffrn_radiation_type MoK\a
_diffrn_radiation_wavelength 0.71073
_diffrn_reflns_av_R_equivalents 0.0912
_diffrn_reflns_av_unetI/netI 0.1511
_diffrn_reflns_Laue_measured_fraction_full 0.999
_diffrn_reflns_Laue_measured_fraction_max 0.999
_diffrn_reflns_limit_h_max 16
_diffrn_reflns_limit_h_min -18
_diffrn_reflns_limit_k_max 23
_diffrn_reflns_limit_k_min -25
_diffrn_reflns_limit_l_max 13
_diffrn_reflns_limit_l_min -11
_diffrn_reflns_number 12849
_diffrn_reflns_point_group_measured_fraction_full 0.999
_diffrn_reflns_point_group_measured_fraction_max 0.999
_diffrn_reflns_theta_full 25.242
_diffrn_reflns_theta_max 26.370
_diffrn_reflns_theta_min 2.434
_exptl_absorpt_coefficient_mu 2.823
_exptl_absorpt_correction_T_max 1.00000
_exptl_absorpt_correction_T_min 0.89782
_exptl_absorpt_correction_type multi-scan
_exptl_absorpt_process_details
;
CrysAlisPro 1.171.41.80a (Rigaku Oxford Diffraction, 2020)
Empirical absorption correction using spherical harmonics,
implemented in SCALE3 ABSPACK scaling algorithm.
;
_exptl_crystal_colour orange
_exptl_crystal_colour_primary orange
_exptl_crystal_density_diffrn 1.639
_exptl_crystal_description cube
_exptl_crystal_F_000 1568
_exptl_crystal_size_max 0.4
_exptl_crystal_size_mid 0.1
_exptl_crystal_size_min 0.08
_refine_diff_density_max 1.170
_refine_diff_density_min -1.112
_refine_diff_density_rms 0.169
_refine_ls_extinction_method none
_refine_ls_goodness_of_fit_ref 0.987
_refine_ls_hydrogen_treatment constr
_refine_ls_matrix_type full
_refine_ls_number_parameters 373
_refine_ls_number_reflns 6539
_refine_ls_number_restraints 0
_refine_ls_restrained_S_all 0.987
_refine_ls_R_factor_all 0.1388
_refine_ls_R_factor_gt 0.0580
_refine_ls_shift/su_max 0.001
_refine_ls_shift/su_mean 0.000
_refine_ls_structure_factor_coef Fsqd
_refine_ls_weighting_details 'w=1/[\s^2^(Fo^2^)+(0.0290P)^2^] where P=(Fo^2^+2Fc^2^)/3'
_refine_ls_weighting_scheme calc
_refine_ls_wR_factor_gt 0.0987
_refine_ls_wR_factor_ref 0.1249
_reflns_Friedel_coverage 0.000
_reflns_number_gt 3609
_reflns_number_total 6539
_reflns_threshold_expression 'I > 2\s(I)'
_cod_data_source_file d1dt02955j2.cif
_cod_data_source_block AsPh3-Pd
_cod_depositor_comments 'Adding full bibliography for 7708916--7708920.cif.'
_cod_database_code 7708918
_shelx_shelxl_version_number 2018/3
_shelx_space_group_comment
;
The symmetry employed for this shelxl refinement is uniquely defined
by the following loop, which should always be used as a source of
symmetry information in preference to the above space-group names.
They are only intended as comments.
;
_olex2_refinement_description
;
1. Fixed Uiso
 At 1.2 times of:
  All C(H) groups
2.a Aromatic/amide H refined with riding coordinates:
 C36(H36), C32(H32), C2(H2), C18(H18), C33(H33), C26(H26), C14(H14), C34(H34),
 C10(H10), C35(H35), C8(H8), C11(H11), C12(H12), C15(H15), C30(H30), C24(H24),
 C9(H9), C27(H27), C3(H3), C20(H20), C28(H28), C16(H16), C17(H17), C29(H29),
 C6(H6), C23(H23), C22(H22), C4(H4), C21(H21), C5(H5)
;
_olex2_submission_special_instructions 'No special instructions were received'
_oxdiff_exptl_absorpt_empirical_details
;
Empirical correction (ABSPACK) includes:
- Absorption correction using spherical harmonics
- Frame scaling
;

loop_
_space_group_symop_operation_xyz
'x, y, z'
'-x, y+1/2, -z+1/2'
'-x, -y, -z'
'x, -y-1/2, z-1/2'

loop_
_atom_site_label
_atom_site_type_symbol
_atom_site_fract_x
_atom_site_fract_y
_atom_site_fract_z
_atom_site_U_iso_or_equiv
_atom_site_adp_type
_atom_site_occupancy
_atom_site_site_symmetry_order
_atom_site_calc_flag
_atom_site_refinement_flags_posn
_atom_site_refinement_flags_adp
_atom_site_refinement_flags_occupancy
_atom_site_disorder_assembly
_atom_site_disorder_group
Pd1 Pd 0.000000 0.500000 1.000000 0.0191(2) Uani 1 2 d S T P . .
Pd2 Pd 0.500000 0.500000 0.500000 0.0201(2) Uani 1 2 d S T P . .
As1 As 0.09628(6) 0.41456(4) 0.91899(7) 0.0207(2) Uani 1 1 d . . . . .
As2 As 0.42151(5) 0.60224(4) 0.54012(7) 0.0214(2) Uani 1 1 d . . . . .
Cl2 Cl 0.52238(14) 0.53628(9) 0.29634(18) 0.0276(5) Uani 1 1 d . . . . .
Cl1 Cl 0.03194(14) 0.45666(10) 1.19742(18) 0.0277(5) Uani 1 1 d . . . . .
C31 C 0.3363(5) 0.6255(4) 0.4062(6) 0.0179(17) Uani 1 1 d . . . . .
C13 C 0.2024(5) 0.4047(4) 1.0252(7) 0.0234(18) Uani 1 1 d . . . . .
C1 C 0.0418(5) 0.3279(4) 0.9226(7) 0.0257(19) Uani 1 1 d . . . . .
C19 C 0.4948(5) 0.6801(4) 0.5568(7) 0.0212(18) Uani 1 1 d . . . . .
C25 C 0.3488(5) 0.6068(4) 0.6894(8) 0.0243(19) Uani 1 1 d . . . . .
C7 C 0.1332(5) 0.4205(4) 0.7446(7) 0.0236(19) Uani 1 1 d . . . . .
C36 C 0.3192(5) 0.6908(4) 0.3749(7) 0.0268(19) Uani 1 1 d . . . . .
H36 H 0.352877 0.724506 0.413223 0.032 Uiso 1 1 calc R . . . .
C32 C 0.2877(5) 0.5761(4) 0.3474(7) 0.028(2) Uani 1 1 d . . . . .
H32 H 0.301301 0.531772 0.364283 0.033 Uiso 1 1 calc R . . . .
C2 C -0.0224(5) 0.3151(4) 1.0116(8) 0.028(2) Uani 1 1 d . . . . .
H2 H -0.037721 0.347995 1.068869 0.033 Uiso 1 1 calc R . . . .
C18 C 0.2675(5) 0.4544(4) 1.0258(8) 0.030(2) Uani 1 1 d . . . . .
H18 H 0.263300 0.488782 0.966643 0.036 Uiso 1 1 calc R . . . .
C33 C 0.2193(6) 0.5915(4) 0.2642(7) 0.030(2) Uani 1 1 d . . . . .
H33 H 0.184637 0.557692 0.228212 0.037 Uiso 1 1 calc R . . . .
C26 C 0.2584(6) 0.6012(4) 0.6775(7) 0.030(2) Uani 1 1 d . . . . .
H26 H 0.231544 0.595129 0.597477 0.037 Uiso 1 1 calc R . . . .
C14 C 0.2096(6) 0.3538(4) 1.1144(7) 0.029(2) Uani 1 1 d . . . . .
H14 H 0.167575 0.320009 1.113769 0.035 Uiso 1 1 calc R . . . .
C34 C 0.2016(6) 0.6570(4) 0.2334(8) 0.034(2) Uani 1 1 d . . . . .
H34 H 0.155183 0.667281 0.176457 0.040 Uiso 1 1 calc R . . . .
C10 C 0.1738(6) 0.4350(4) 0.4914(8) 0.031(2) Uani 1 1 d . . . . .
H10 H 0.187546 0.439503 0.406492 0.037 Uiso 1 1 calc R . . . .
C35 C 0.2524(5) 0.7069(4) 0.2867(7) 0.030(2) Uani 1 1 d . . . . .
H35 H 0.242095 0.751093 0.264000 0.036 Uiso 1 1 calc R . . . .
C8 C 0.2207(5) 0.4249(4) 0.7104(8) 0.0271(19) Uani 1 1 d . . . . .
H8 H 0.266149 0.423344 0.772249 0.032 Uiso 1 1 calc R . . . .
C11 C 0.0865(6) 0.4320(4) 0.5244(7) 0.029(2) Uani 1 1 d . . . . .
H11 H 0.041662 0.435401 0.461952 0.035 Uiso 1 1 calc R . . . .
C12 C 0.0654(6) 0.4239(4) 0.6515(7) 0.027(2) Uani 1 1 d . . . . .
H12 H 0.006706 0.420745 0.673773 0.033 Uiso 1 1 calc R . . . .
C15 C 0.2786(6) 0.3528(4) 1.2041(8) 0.035(2) Uani 1 1 d . . . . .
H15 H 0.282362 0.319369 1.265218 0.042 Uiso 1 1 calc R . . . .
C30 C 0.3895(6) 0.6169(4) 0.8105(8) 0.030(2) Uani 1 1 d . . . . .
H30 H 0.450657 0.620492 0.819824 0.035 Uiso 1 1 calc R . . . .
C24 C 0.5736(6) 0.6831(4) 0.4923(8) 0.035(2) Uani 1 1 d . . . . .
H24 H 0.589758 0.647346 0.442170 0.042 Uiso 1 1 calc R . . . .
C9 C 0.2398(6) 0.4315(4) 0.5826(8) 0.033(2) Uani 1 1 d . . . . .
H9 H 0.298304 0.433554 0.559174 0.039 Uiso 1 1 calc R . . . .
C27 C 0.2069(6) 0.6045(4) 0.7830(8) 0.033(2) Uani 1 1 d . . . . .
H27 H 0.145947 0.599292 0.774541 0.040 Uiso 1 1 calc R . . . .
C3 C -0.0629(6) 0.2535(4) 1.0143(8) 0.035(2) Uani 1 1 d . . . . .
H3 H -0.106326 0.245397 1.072532 0.042 Uiso 1 1 calc R . . . .
C20 C 0.4735(5) 0.7353(4) 0.6298(7) 0.028(2) Uani 1 1 d . . . . .
H20 H 0.422410 0.734383 0.676094 0.034 Uiso 1 1 calc R . . . .
C28 C 0.2469(6) 0.6158(4) 0.9009(8) 0.030(2) Uani 1 1 d . . . . .
H28 H 0.212293 0.619461 0.971644 0.036 Uiso 1 1 calc R . . . .
C16 C 0.3417(6) 0.4023(5) 1.2015(8) 0.042(2) Uani 1 1 d . . . . .
H16 H 0.388565 0.401472 1.261052 0.050 Uiso 1 1 calc R . . . .
C17 C 0.3370(6) 0.4530(4) 1.1127(8) 0.037(2) Uani 1 1 d . . . . .
H17 H 0.380530 0.485611 1.111923 0.044 Uiso 1 1 calc R . . . .
C29 C 0.3372(6) 0.6216(4) 0.9154(7) 0.031(2) Uani 1 1 d . . . . .
H29 H 0.363149 0.628588 0.995735 0.037 Uiso 1 1 calc R . . . .
C6 C 0.0640(7) 0.2780(4) 0.8421(8) 0.043(3) Uani 1 1 d . . . . .
H6 H 0.106071 0.286359 0.781994 0.051 Uiso 1 1 calc R . . . .
C23 C 0.6274(6) 0.7376(4) 0.5016(9) 0.041(2) Uani 1 1 d . . . . .
H23 H 0.680344 0.738125 0.459630 0.049 Uiso 1 1 calc R . . . .
C22 C 0.6037(7) 0.7915(4) 0.5721(9) 0.040(2) Uani 1 1 d . . . . .
H22 H 0.640341 0.828609 0.577469 0.048 Uiso 1 1 calc R . . . .
C4 C -0.0399(6) 0.2047(4) 0.9327(8) 0.037(2) Uani 1 1 d . . . . .
H4 H -0.068398 0.163709 0.934439 0.044 Uiso 1 1 calc R . . . .
C21 C 0.5257(6) 0.7908(4) 0.6353(8) 0.037(2) Uani 1 1 d . . . . .
H21 H 0.508656 0.827844 0.681395 0.044 Uiso 1 1 calc R . . . .
C5 C 0.0260(7) 0.2155(4) 0.8464(8) 0.048(3) Uani 1 1 d . . . . .
H5 H 0.044109 0.181582 0.793189 0.058 Uiso 1 1 calc R . . . .

loop_
_atom_site_aniso_label
_atom_site_aniso_U_11
_atom_site_aniso_U_22
_atom_site_aniso_U_33
_atom_site_aniso_U_23
_atom_site_aniso_U_13
_atom_site_aniso_U_12
Pd1 0.0205(5) 0.0239(5) 0.0129(4) 0.0009(4) 0.0016(3) 0.0021(4)
Pd2 0.0216(5) 0.0210(5) 0.0179(4) 0.0005(4) 0.0022(4) -0.0009(4)
As1 0.0220(5) 0.0245(4) 0.0158(4) -0.0010(3) 0.0020(3) 0.0021(4)
As2 0.0223(5) 0.0229(4) 0.0190(4) -0.0006(3) 0.0024(4) -0.0002(4)
Cl2 0.0336(12) 0.0291(11) 0.0205(10) 0.0014(8) 0.0047(9) 0.0019(10)
Cl1 0.0333(12) 0.0344(12) 0.0156(10) 0.0016(8) 0.0023(9) 0.0065(10)
C31 0.015(4) 0.028(5) 0.011(4) -0.007(3) 0.005(3) 0.000(4)
C13 0.018(4) 0.032(5) 0.020(4) -0.007(4) 0.000(3) 0.004(4)
C1 0.029(5) 0.032(5) 0.016(4) -0.002(4) 0.001(4) 0.013(4)
C19 0.020(4) 0.022(4) 0.021(4) 0.001(3) -0.009(4) 0.005(4)
C25 0.029(5) 0.015(4) 0.030(4) 0.001(3) 0.009(4) 0.000(4)
C7 0.034(5) 0.018(4) 0.020(4) -0.004(3) 0.010(4) 0.003(4)
C36 0.025(5) 0.030(5) 0.026(5) -0.003(4) 0.008(4) -0.005(4)
C32 0.036(5) 0.024(4) 0.023(4) 0.002(4) 0.000(4) -0.001(4)
C2 0.021(5) 0.022(4) 0.039(6) -0.002(4) 0.005(4) 0.001(4)
C18 0.029(5) 0.032(5) 0.029(5) -0.002(4) 0.004(4) 0.001(4)
C33 0.033(5) 0.034(5) 0.024(5) -0.004(4) 0.003(4) -0.002(4)
C26 0.032(5) 0.042(5) 0.018(4) -0.004(4) 0.005(4) -0.001(5)
C14 0.031(5) 0.034(5) 0.021(5) 0.000(4) 0.004(4) 0.008(4)
C34 0.034(5) 0.045(6) 0.023(5) -0.001(4) 0.010(4) 0.004(5)
C10 0.034(5) 0.034(5) 0.025(5) 0.002(4) 0.015(4) -0.002(4)
C35 0.032(5) 0.032(5) 0.027(5) 0.003(4) 0.005(4) 0.008(4)
C8 0.016(4) 0.040(5) 0.026(5) 0.003(4) 0.005(4) 0.003(4)
C11 0.043(6) 0.030(5) 0.013(4) -0.001(3) 0.000(4) 0.001(4)
C12 0.032(5) 0.037(5) 0.014(4) -0.004(3) 0.010(4) -0.009(4)
C15 0.039(6) 0.051(6) 0.016(4) 0.002(4) 0.003(4) 0.022(5)
C30 0.028(5) 0.029(5) 0.032(5) -0.003(4) 0.010(4) -0.002(4)
C24 0.043(6) 0.034(5) 0.028(5) -0.003(4) 0.019(4) -0.006(5)
C9 0.029(5) 0.041(5) 0.028(5) 0.000(4) 0.008(4) -0.002(4)
C27 0.038(6) 0.033(5) 0.031(5) 0.002(4) 0.020(4) -0.003(4)
C3 0.035(6) 0.029(5) 0.042(6) 0.011(4) 0.013(5) -0.008(5)
C20 0.025(5) 0.031(5) 0.029(5) 0.004(4) 0.010(4) -0.008(4)
C28 0.037(6) 0.028(5) 0.027(5) 0.000(4) 0.011(4) 0.008(4)
C16 0.035(5) 0.059(7) 0.031(5) -0.021(5) -0.011(4) 0.016(5)
C17 0.035(5) 0.035(5) 0.039(6) -0.011(4) -0.008(5) 0.003(5)
C29 0.044(6) 0.034(5) 0.014(4) 0.002(4) -0.002(4) 0.002(5)
C6 0.057(7) 0.044(6) 0.028(5) 0.001(4) 0.018(5) -0.013(5)
C23 0.035(6) 0.045(6) 0.043(6) 0.000(5) 0.007(5) -0.014(5)
C22 0.051(7) 0.028(5) 0.042(6) 0.005(4) -0.004(5) -0.006(5)
C4 0.045(6) 0.031(5) 0.034(5) 0.004(4) -0.007(5) -0.010(5)
C21 0.046(6) 0.027(5) 0.036(5) -0.010(4) -0.004(5) -0.005(5)
C5 0.081(8) 0.038(6) 0.027(5) -0.005(4) 0.013(5) -0.009(6)

loop_
_atom_type_symbol
_atom_type_description
_atom_type_scat_dispersion_real
_atom_type_scat_dispersion_imag
_atom_type_scat_source
C C 0.0033 0.0016 'International Tables Vol C Tables 4.2.6.8 and 6.1.1.4'
H H 0.0000 0.0000 'International Tables Vol C Tables 4.2.6.8 and 6.1.1.4'
Cl Cl 0.1484 0.1585 'International Tables Vol C Tables 4.2.6.8 and 6.1.1.4'
As As 0.0499 2.0058 'International Tables Vol C Tables 4.2.6.8 and 6.1.1.4'
Pd Pd -0.9988 1.0072 'International Tables Vol C Tables 4.2.6.8 and 6.1.1.4'

loop_
_geom_angle_atom_site_label_1
_geom_angle_atom_site_label_2
_geom_angle_atom_site_label_3
_geom_angle
_geom_angle_site_symmetry_1
_geom_angle_site_symmetry_3
_geom_angle_publ_flag
As1 Pd1 As1 180.00(3) . 3_567 ?
Cl1 Pd1 As1 86.60(5) . . ?
Cl1 Pd1 As1 93.40(5) 3_567 . ?
Cl1 Pd1 As1 93.40(5) . 3_567 ?
Cl1 Pd1 As1 86.60(5) 3_567 3_567 ?
Cl1 Pd1 Cl1 180.0 . 3_567 ?
As2 Pd2 As2 180.0 . 3_666 ?
Cl2 Pd2 As2 90.90(5) 3_666 . ?
Cl2 Pd2 As2 90.90(5) . 3_666 ?
Cl2 Pd2 As2 89.10(5) 3_666 3_666 ?
Cl2 Pd2 As2 89.10(5) . . ?
Cl2 Pd2 Cl2 180.0 . 3_666 ?
C13 As1 Pd1 111.5(2) . . ?
C13 As1 C7 106.9(3) . . ?
C1 As1 Pd1 111.6(2) . . ?
C1 As1 C13 104.1(3) . . ?
C1 As1 C7 102.3(3) . . ?
C7 As1 Pd1 119.1(2) . . ?
C31 As2 Pd2 113.4(2) . . ?
C31 As2 C25 101.2(3) . . ?
C19 As2 Pd2 114.9(2) . . ?
C19 As2 C31 103.7(3) . . ?
C19 As2 C25 103.3(3) . . ?
C25 As2 Pd2 118.4(2) . . ?
C36 C31 As2 121.3(5) . . ?
C32 C31 As2 119.2(6) . . ?
C32 C31 C36 119.3(7) . . ?
C18 C13 As1 119.9(6) . . ?
C14 C13 As1 120.6(6) . . ?
C14 C13 C18 118.9(7) . . ?
C2 C1 As1 119.2(6) . . ?
C6 C1 As1 122.5(7) . . ?
C6 C1 C2 118.4(8) . . ?
C24 C19 As2 119.5(6) . . ?
C24 C19 C20 116.9(7) . . ?
C20 C19 As2 123.6(6) . . ?
C26 C25 As2 120.8(6) . . ?
C26 C25 C30 119.6(8) . . ?
C30 C25 As2 119.6(6) . . ?
C8 C7 As1 124.0(6) . . ?
C8 C7 C12 119.9(7) . . ?
C12 C7 As1 116.0(6) . . ?
C31 C36 C35 120.6(7) . . ?
C33 C32 C31 120.5(7) . . ?
C3 C2 C1 119.9(8) . . ?
C17 C18 C13 120.7(8) . . ?
C32 C33 C34 120.1(8) . . ?
C25 C26 C27 120.9(8) . . ?
C15 C14 C13 120.7(8) . . ?
C35 C34 C33 120.0(8) . . ?
C9 C10 C11 120.3(8) . . ?
C34 C35 C36 119.2(8) . . ?
C7 C8 C9 119.3(8) . . ?
C10 C11 C12 120.1(8) . . ?
C7 C12 C11 119.4(8) . . ?
C16 C15 C14 118.9(8) . . ?
C29 C30 C25 119.1(8) . . ?
C23 C24 C19 121.3(8) . . ?
C10 C9 C8 120.9(8) . . ?
C28 C27 C26 119.2(8) . . ?
C4 C3 C2 120.6(9) . . ?
C21 C20 C19 121.8(8) . . ?
C29 C28 C27 121.1(8) . . ?
C15 C16 C17 121.7(8) . . ?
C18 C17 C16 119.1(9) . . ?
C28 C29 C30 120.1(8) . . ?
C1 C6 C5 122.4(9) . . ?
C24 C23 C22 120.3(9) . . ?
C23 C22 C21 120.1(9) . . ?
C3 C4 C5 120.5(8) . . ?
C20 C21 C22 119.5(8) . . ?
C6 C5 C4 118.2(9) . . ?

loop_
_geom_bond_atom_site_label_1
_geom_bond_atom_site_label_2
_geom_bond_distance
_geom_bond_site_symmetry_2
_geom_bond_publ_flag
Pd1 As1 2.4273(8) . ?
Pd1 As1 2.4273(8) 3_567 ?
Pd1 Cl1 2.2885(18) 3_567 ?
Pd1 Cl1 2.2885(18) . ?
Pd2 As2 2.4178(8) . ?
Pd2 As2 2.4178(8) 3_666 ?
Pd2 Cl2 2.3017(19) . ?
Pd2 Cl2 2.3017(19) 3_666 ?
As1 C13 1.933(7) . ?
As1 C1 1.927(8) . ?
As1 C7 1.942(8) . ?
As2 C31 1.933(7) . ?
As2 C19 1.922(7) . ?
As2 C25 1.954(8) . ?
C31 C36 1.375(10) . ?
C31 C32 1.369(10) . ?
C13 C18 1.404(10) . ?
C13 C14 1.390(10) . ?
C1 C2 1.399(11) . ?
C1 C6 1.362(11) . ?
C19 C24 1.396(11) . ?
C19 C20 1.395(10) . ?
C25 C26 1.375(11) . ?
C25 C30 1.410(11) . ?
C7 C8 1.390(11) . ?
C7 C12 1.395(11) . ?
C36 C35 1.386(10) . ?
C32 C33 1.367(11) . ?
C2 C3 1.382(10) . ?
C18 C17 1.369(11) . ?
C33 C34 1.378(11) . ?
C26 C27 1.382(10) . ?
C14 C15 1.382(11) . ?
C34 C35 1.372(11) . ?
C10 C11 1.381(11) . ?
C10 C9 1.361(11) . ?
C8 C9 1.394(11) . ?
C11 C12 1.396(10) . ?
C15 C16 1.379(12) . ?
C30 C29 1.387(11) . ?
C24 C23 1.366(11) . ?
C27 C28 1.380(11) . ?
C3 C4 1.357(11) . ?
C20 C21 1.366(10) . ?
C28 C29 1.375(11) . ?
C16 C17 1.383(12) . ?
C6 C5 1.383(11) . ?
C23 C22 1.367(12) . ?
C22 C21 1.378(13) . ?
C4 C5 1.391(13) . ?
